data_4301485
loop_
_publ_author_name
'Sabine H. van Rijt'
'Anna F. A. Peacock'
'Russell D. L. Johnstone'
'Simon Parsons'
'Peter J. Sadler'

_publ_contact_author_email S.Parsons@ed.ac.uk
_publ_contact_author_name S.Parsons
_publ_section_title
;
Organometallic Osmium(II) Arene Anticancer Complexes Containing Picolinate
Derivatives
;
_journal_name_full 'Inorganic Chemistry'
_journal_page_first 1753
_journal_page_last 1762
_journal_paper_doi 10.1021/ic8020222
_journal_volume 48
_journal_year 2009
_chemical_compound_source 'Sabine van Rijt SVR26 '
_chemical_formula_moiety '[OsCl(4Me-Pic)(Ph-Ph)].0.5CH2Cl2'
_chemical_formula_sum 'C19.5 H17 Cl2 N O2 Os'
_chemical_formula_weight 558.44
_chemical_name_systematic
; 

 ? 

;
_space_group_IT_number 2
_symmetry_cell_setting triclinic
_symmetry_space_group_name_Hall '-P 1'
_symmetry_space_group_name_H-M 'P -1'
_atom_sites_solution_hydrogens geom
_atom_sites_solution_primary direct
_atom_sites_solution_secondary difmap
_audit_creation_date 07-05-09
_audit_creation_method SHELXL-97
_cell_angle_alpha 81.806(5)
_cell_angle_beta 78.860(5)
_cell_angle_gamma 77.776(5)
_cell_formula_units_Z 2
_cell_length_a 8.065(5)
_cell_length_b 10.495(5)
_cell_length_c 11.672(5)
_cell_measurement_reflns_used 4135
_cell_measurement_temperature 120(2)
_cell_measurement_theta_max 27.48
_cell_measurement_theta_min 2.91
_cell_volume 942.0(8)
_computing_cell_refinement 'DENZO (Otwinowski & Minor, 1997) & COLLECT (Hooft, R.W.W., 1998)'
_computing_data_collection 'COLLECT (Hooft, R.W.W., 1998)'
_computing_data_reduction 'DENZO (Otwinowski & Minor, 1997) & COLLECT (Hooft, R.W.W., 1998)'
_computing_structure_refinement 'SHELXL-97 (Sheldrick, 1997)'
_computing_structure_solution SIR92
_diffrn_ambient_temperature 120(2)
_diffrn_detector_area_resol_mean '4096x4096pixels / 62x62mm'
_diffrn_measured_fraction_theta_full 0.996
_diffrn_measured_fraction_theta_max 0.996
_diffrn_measurement_device_type 'Bruker-Nonius APEX II CCD camera on \k-goniostat'
_diffrn_measurement_method '\f & \w scans'
_diffrn_radiation_monochromator '10cm confocal mirrors'
_diffrn_radiation_source 'Bruker-Nonius FR591 rotating anode'
_diffrn_radiation_type MoK\a
_diffrn_radiation_wavelength 0.71073
_diffrn_reflns_av_R_equivalents 0.0525
_diffrn_reflns_av_sigmaI/netI 0.0485
_diffrn_reflns_limit_h_max 10
_diffrn_reflns_limit_h_min -10
_diffrn_reflns_limit_k_max 13
_diffrn_reflns_limit_k_min -13
_diffrn_reflns_limit_l_max 15
_diffrn_reflns_limit_l_min -15
_diffrn_reflns_number 17421
_diffrn_reflns_theta_full 27.50
_diffrn_reflns_theta_max 27.50
_diffrn_reflns_theta_min 2.98
_exptl_absorpt_coefficient_mu 7.065
_exptl_absorpt_correction_T_max 0.870
_exptl_absorpt_correction_T_min 0.637
_exptl_absorpt_correction_type multi-scan
_exptl_absorpt_process_details 'SADABS 2007/2 (Sheldrick, G.M., 2007) scaled by 0.870'
_exptl_crystal_colour colourless
_exptl_crystal_density_diffrn 1.969
_exptl_crystal_density_method 'not measured'
_exptl_crystal_description lath
_exptl_crystal_F_000 534
_exptl_crystal_recrystallization_method
;

From DCM

;
_exptl_crystal_size_max 0.16
_exptl_crystal_size_mid 0.06
_exptl_crystal_size_min 0.02
_refine_diff_density_max 1.540
_refine_diff_density_min -0.985
_refine_diff_density_rms 0.214
_refine_ls_extinction_method none
_refine_ls_goodness_of_fit_ref 1.120
_refine_ls_hydrogen_treatment riding
_refine_ls_matrix_type full
_refine_ls_number_parameters 245
_refine_ls_number_reflns 4313
_refine_ls_number_restraints 2
_refine_ls_restrained_S_all 1.120
_refine_ls_R_factor_all 0.0480
_refine_ls_R_factor_gt 0.0399
_refine_ls_shift/su_max 0.001
_refine_ls_shift/su_mean 0.000
_refine_ls_structure_factor_coef Fsqd
_refine_ls_weighting_details 'calc w=1/[\s^2^(Fo^2^)+(0.0000P)^2^+9.2474P] where P=(Fo^2^+2Fc^2^)/3'
_refine_ls_weighting_scheme calc
_refine_ls_wR_factor_gt 0.0796
_refine_ls_wR_factor_ref 0.0837
_reflns_number_gt 3881
_reflns_number_total 4313
_reflns_threshold_expression >2sigma(I)
_cod_data_source_file ic8020222_si_002_2.cif
_cod_data_source_block 6
_cod_depositor_comments
;
The following automatic conversions were performed:
'_symmetry_cell_setting' value 'Triclinic' changed to 'triclinic'
according to '/home/saulius/struct/CIF-dictionaries/cif_core.dic'
dictionary named 'cif_core.dic' version 2.4.1 from
2010-06-29.

'_exptl_absorpt_correction_type' value 'Multiscan' changed to
'multi-scan' according to
'/home/saulius/struct/CIF-dictionaries/cif_core.dic' dictionary named
'cif_core.dic' version 2.4.1 from 2010-06-29.

Automatic conversion script
Id: cif_fix_enum 1527 2010-12-29 10:47:43Z saulius 
;
_cod_original_sg_symbol_Hall -P1
_cod_original_formula_sum 'C19.50 H17 Cl2 N O2 Os'
_cod_database_code 4301485

loop_
_symmetry_equiv_pos_as_xyz
'x, y, z'
'-x, -y, -z'

loop_
_atom_site_label
_atom_site_type_symbol
_atom_site_fract_x
_atom_site_fract_y
_atom_site_fract_z
_atom_site_U_iso_or_equiv
_atom_site_adp_type
_atom_site_occupancy
_atom_site_symmetry_multiplicity
_atom_site_calc_flag
_atom_site_refinement_flags
_atom_site_disorder_assembly
_atom_site_disorder_group
Os1 Os 0.74027(3) 0.40167(3) 0.81976(2) 0.01644(8) Uani 1 1 d . . .
Cl1 Cl 0.63721(19) 0.62170(16) 0.73766(14) 0.0222(3) Uani 1 1 d . . .
C11 C 0.7064(8) 0.3203(7) 1.0047(5) 0.0217(14) Uani 1 1 d . . .
H11 H 0.6076 0.2984 1.0563 0.026 Uiso 1 1 calc R . .
C21 C 0.7392(8) 0.4470(6) 0.9981(5) 0.0191(13) Uani 1 1 d . . .
H21 H 0.6641 0.5097 1.0448 0.023 Uiso 1 1 calc R . .
C31 C 0.8878(8) 0.4814(7) 0.9200(5) 0.0225(14) Uani 1 1 d . . .
H31 H 0.9099 0.5677 0.9141 0.027 Uiso 1 1 calc R . .
C41 C 1.0004(8) 0.3884(7) 0.8524(6) 0.0254(15) Uani 1 1 d . . .
H41 H 1.1000 0.4107 0.8021 0.030 Uiso 1 1 calc R . .
C51 C 0.9637(8) 0.2594(7) 0.8600(6) 0.0210(13) Uani 1 1 d . . .
H51 H 1.0391 0.1970 0.8131 0.025 Uiso 1 1 calc R . .
C61 C 0.8168(8) 0.2222(7) 0.9362(6) 0.0228(14) Uani 1 1 d . . .
C71 C 0.7769(9) 0.0896(7) 0.9443(6) 0.0265(15) Uani 1 1 d . . .
C81 C 0.7968(9) 0.0264(8) 0.8450(8) 0.0351(18) Uani 1 1 d . . .
H81 H 0.8366 0.0681 0.7700 0.042 Uiso 1 1 calc R . .
C91 C 0.7583(10) -0.0991(8) 0.8551(10) 0.048(2) Uani 1 1 d . . .
H91 H 0.7721 -0.1425 0.7868 0.058 Uiso 1 1 calc R . .
C101 C 0.7005(10) -0.1598(8) 0.9637(10) 0.049(2) Uani 1 1 d . . .
H101 H 0.6734 -0.2446 0.9702 0.058 Uiso 1 1 calc R . .
C111 C 0.6820(10) -0.0974(8) 1.0627(8) 0.040(2) Uani 1 1 d . . .
H111 H 0.6439 -0.1397 1.1378 0.048 Uiso 1 1 calc R . .
C121 C 0.7192(9) 0.0284(7) 1.0527(7) 0.0313(16) Uani 1 1 d . . .
H121 H 0.7046 0.0718 1.1210 0.038 Uiso 1 1 calc R . .
N12 N 0.7843(6) 0.3618(5) 0.6451(4) 0.0173(11) Uani 1 1 d . . .
C22 C 0.9339(8) 0.3558(6) 0.5702(6) 0.0205(13) Uani 1 1 d . . .
H22 H 1.0333 0.3643 0.5987 0.025 Uiso 1 1 calc R . .
C32 C 0.9497(9) 0.3377(7) 0.4527(6) 0.0246(14) Uani 1 1 d . . .
H32 H 1.0576 0.3344 0.4021 0.030 Uiso 1 1 calc R . .
C42 C 0.8040(9) 0.3243(7) 0.4099(6) 0.0253(14) Uani 1 1 d . . .
C52 C 0.6485(8) 0.3298(6) 0.4892(5) 0.0202(13) Uani 1 1 d . . .
H52 H 0.5470 0.3208 0.4638 0.024 Uiso 1 1 calc R . .
C62 C 0.6444(8) 0.3482(6) 0.6035(5) 0.0182(12) Uani 1 1 d . . .
C72 C 0.4831(8) 0.3529(6) 0.6943(5) 0.0198(13) Uani 1 1 d . . .
O12 O 0.3471(6) 0.3420(5) 0.6667(4) 0.0269(11) Uani 1 1 d . . .
O22 O 0.5035(5) 0.3673(5) 0.7987(4) 0.0197(9) Uani 1 1 d . . .
C82 C 0.8152(9) 0.3047(8) 0.2831(6) 0.0296(16) Uani 1 1 d . . .
H82A H 0.7671 0.2276 0.2786 0.044 Uiso 1 1 calc R . .
H82B H 0.9359 0.2915 0.2446 0.044 Uiso 1 1 calc R . .
H82C H 0.7497 0.3823 0.2435 0.044 Uiso 1 1 calc R . .
C13 C 0.4020(19) 1.043(3) 0.5030(16) 0.19(3) Uani 0.50 1 d PD A -1
H13A H 0.4524 0.9917 0.4356 0.225 Uiso 0.50 1 calc PR A -1
H13B H 0.4134 1.1358 0.4793 0.225 Uiso 0.50 1 calc PR A -1
Cl13 Cl 0.1894(12) 1.0303(8) 0.5525(11) 0.142(4) Uani 0.50 1 d PD A -1
Cl23 Cl 0.4990(9) 0.9794(6) 0.6234(6) 0.0788(18) Uani 0.50 1 d PD A -1

loop_
_atom_site_aniso_label
_atom_site_aniso_U_11
_atom_site_aniso_U_22
_atom_site_aniso_U_33
_atom_site_aniso_U_23
_atom_site_aniso_U_13
_atom_site_aniso_U_12
Os1 0.01298(12) 0.02384(14) 0.01273(12) -0.00510(9) -0.00159(8) -0.00243(9)
Cl1 0.0204(7) 0.0256(8) 0.0207(7) -0.0047(6) -0.0050(6) -0.0019(6)
C11 0.019(3) 0.036(4) 0.010(3) 0.005(3) -0.007(2) -0.007(3)
C21 0.018(3) 0.026(3) 0.012(3) -0.004(3) -0.005(2) 0.002(2)
C31 0.028(3) 0.031(4) 0.015(3) -0.007(3) -0.010(3) -0.011(3)
C41 0.016(3) 0.037(4) 0.023(3) 0.000(3) -0.007(3) -0.003(3)
C51 0.019(3) 0.027(4) 0.018(3) -0.008(3) -0.008(2) 0.003(3)
C61 0.020(3) 0.030(4) 0.018(3) 0.003(3) -0.009(3) -0.002(3)
C71 0.022(3) 0.023(4) 0.037(4) 0.004(3) -0.016(3) -0.004(3)
C81 0.026(4) 0.034(4) 0.048(5) -0.017(4) -0.009(3) 0.002(3)
C91 0.030(4) 0.033(5) 0.088(7) -0.027(5) -0.017(4) 0.001(3)
C101 0.026(4) 0.023(4) 0.100(8) -0.006(5) -0.027(5) 0.003(3)
C111 0.029(4) 0.027(4) 0.064(6) 0.017(4) -0.022(4) -0.006(3)
C121 0.029(4) 0.026(4) 0.039(4) 0.006(3) -0.015(3) -0.002(3)
N12 0.020(3) 0.022(3) 0.011(2) -0.005(2) -0.0015(19) -0.004(2)
C22 0.013(3) 0.026(3) 0.021(3) -0.002(3) 0.004(2) -0.006(2)
C32 0.022(3) 0.028(4) 0.023(3) -0.005(3) 0.004(3) -0.009(3)
C42 0.029(4) 0.028(4) 0.017(3) 0.001(3) -0.003(3) -0.003(3)
C52 0.020(3) 0.025(3) 0.015(3) -0.001(3) -0.003(2) -0.002(3)
C62 0.017(3) 0.022(3) 0.015(3) -0.003(2) -0.001(2) -0.002(2)
C72 0.020(3) 0.025(3) 0.015(3) -0.005(3) -0.002(2) -0.004(3)
O12 0.018(2) 0.045(3) 0.020(2) -0.007(2) -0.0015(18) -0.010(2)
O22 0.014(2) 0.034(3) 0.013(2) -0.0072(19) -0.0005(16) -0.0070(18)
C82 0.032(4) 0.041(4) 0.015(3) -0.006(3) -0.001(3) -0.007(3)
C13 0.10(2) 0.07(2) 0.39(7) 0.11(3) -0.10(4) -0.053(19)
Cl13 0.108(6) 0.058(4) 0.251(13) 0.007(6) -0.034(7) -0.009(4)
Cl23 0.083(4) 0.065(4) 0.075(4) 0.010(3) 0.004(3) -0.013(3)

loop_
_atom_type_symbol
_atom_type_description
_atom_type_scat_dispersion_real
_atom_type_scat_dispersion_imag
_atom_type_scat_source
C C 0.0033 0.0016 'International Tables Vol C Tables 4.2.6.8 and 6.1.1.4'
H H 0.0000 0.0000 'International Tables Vol C Tables 4.2.6.8 and 6.1.1.4'
N N 0.0061 0.0033 'International Tables Vol C Tables 4.2.6.8 and 6.1.1.4'
O O 0.0106 0.0060 'International Tables Vol C Tables 4.2.6.8 and 6.1.1.4'
Cl Cl 0.1484 0.1585 'International Tables Vol C Tables 4.2.6.8 and 6.1.1.4'
Os Os -1.2165 7.6030 'International Tables Vol C Tables 4.2.6.8 and 6.1.1.4'

loop_
_geom_angle_atom_site_label_1
_geom_angle_atom_site_label_2
_geom_angle_atom_site_label_3
_geom_angle
_geom_angle_site_symmetry_1
_geom_angle_site_symmetry_3
_geom_angle_publ_flag
O22 Os1 N12 77.10(18) . . ?
O22 Os1 C51 128.1(2) . . ?
N12 Os1 C51 93.0(2) . . ?
O22 Os1 C31 148.7(2) . . ?
N12 Os1 C31 132.4(2) . . ?
C51 Os1 C31 68.7(2) . . ?
O22 Os1 C41 166.6(2) . . ?
N12 Os1 C41 102.1(2) . . ?
C51 Os1 C41 38.6(3) . . ?
C31 Os1 C41 37.6(2) . . ?
O22 Os1 C11 92.5(2) . . ?
N12 Os1 C11 146.2(2) . . ?
C51 Os1 C11 68.1(2) . . ?
C31 Os1 C11 68.2(2) . . ?
C41 Os1 C11 80.8(2) . . ?
O22 Os1 C21 112.5(2) . . ?
N12 Os1 C21 170.4(2) . . ?
C51 Os1 C21 80.9(2) . . ?
C31 Os1 C21 38.4(2) . . ?
C41 Os1 C21 68.6(2) . . ?
C11 Os1 C21 37.2(2) . . ?
O22 Os1 C61 98.2(2) . . ?
N12 Os1 C61 110.9(2) . . ?
C51 Os1 C61 38.1(2) . . ?
C31 Os1 C61 81.8(3) . . ?
C41 Os1 C61 69.5(3) . . ?
C11 Os1 C61 38.1(2) . . ?
C21 Os1 C61 68.6(2) . . ?
O22 Os1 Cl1 84.50(14) . . ?
N12 Os1 Cl1 83.30(15) . . ?
C51 Os1 Cl1 145.59(19) . . ?
C31 Os1 Cl1 88.68(19) . . ?
C41 Os1 Cl1 108.7(2) . . ?
C11 Os1 Cl1 128.16(18) . . ?
C21 Os1 Cl1 97.47(17) . . ?
C61 Os1 Cl1 165.83(18) . . ?
C21 C11 C61 122.3(6) . . ?
C21 C11 Os1 71.6(4) . . ?
C61 C11 Os1 71.5(4) . . ?
C11 C21 C31 119.3(6) . . ?
C11 C21 Os1 71.2(3) . . ?
C31 C21 Os1 69.9(3) . . ?
C41 C31 C21 120.4(6) . . ?
C41 C31 Os1 71.3(4) . . ?
C21 C31 Os1 71.8(3) . . ?
C31 C41 C51 119.3(6) . . ?
C31 C41 Os1 71.1(4) . . ?
C51 C41 Os1 70.3(4) . . ?
C61 C51 C41 121.7(6) . . ?
C61 C51 Os1 72.6(4) . . ?
C41 C51 Os1 71.2(4) . . ?
C51 C61 C11 117.0(6) . . ?
C51 C61 C71 122.2(6) . . ?
C11 C61 C71 120.8(6) . . ?
C51 C61 Os1 69.3(4) . . ?
C11 C61 Os1 70.4(4) . . ?
C71 C61 Os1 130.7(4) . . ?
C121 C71 C81 119.7(7) . . ?
C121 C71 C61 119.3(7) . . ?
C81 C71 C61 121.0(7) . . ?
C71 C81 C91 119.9(8) . . ?
C101 C91 C81 120.2(8) . . ?
C111 C101 C91 119.9(8) . . ?
C101 C111 C121 120.0(8) . . ?
C71 C121 C111 120.3(8) . . ?
C22 N12 C62 118.0(5) . . ?
C22 N12 Os1 126.3(4) . . ?
C62 N12 Os1 115.6(4) . . ?
N12 C22 C32 122.7(6) . . ?
C22 C32 C42 119.1(6) . . ?
C32 C42 C52 117.7(6) . . ?
C32 C42 C82 120.8(6) . . ?
C52 C42 C82 121.5(6) . . ?
C62 C52 C42 119.5(6) . . ?
N12 C62 C52 123.1(6) . . ?
N12 C62 C72 114.3(5) . . ?
C52 C62 C72 122.6(6) . . ?
O12 C72 O22 125.4(6) . . ?
O12 C72 C62 120.3(5) . . ?
O22 C72 C62 114.3(5) . . ?
C72 O22 Os1 118.0(4) . . ?
Cl23 C13 Cl13 103.2(9) . . ?

loop_
_geom_bond_atom_site_label_1
_geom_bond_atom_site_label_2
_geom_bond_distance
_geom_bond_site_symmetry_2
_geom_bond_publ_flag
Os1 O22 2.082(4) . ?
Os1 N12 2.088(5) . ?
Os1 C51 2.164(6) . ?
Os1 C31 2.173(6) . ?
Os1 C41 2.176(6) . ?
Os1 C11 2.193(6) . ?
Os1 C21 2.199(6) . ?
Os1 C61 2.208(7) . ?
Os1 Cl1 2.4095(19) . ?
C11 C21 1.399(9) . ?
C11 C61 1.437(9) . ?
C21 C31 1.437(9) . ?
C31 C41 1.403(9) . ?
C41 C51 1.434(10) . ?
C51 C61 1.427(9) . ?
C61 C71 1.480(10) . ?
C71 C121 1.378(10) . ?
C71 C81 1.382(10) . ?
C81 C91 1.399(11) . ?
C91 C101 1.378(14) . ?
C101 C111 1.377(13) . ?
C111 C121 1.399(10) . ?
N12 C22 1.342(8) . ?
N12 C62 1.353(8) . ?
C22 C32 1.389(9) . ?
C32 C42 1.402(9) . ?
C42 C52 1.403(9) . ?
C42 C82 1.507(9) . ?
C52 C62 1.367(8) . ?
C62 C72 1.507(8) . ?
C72 O12 1.233(8) . ?
C72 O22 1.295(7) . ?
C13 Cl23 1.723(10) . ?
C13 Cl13 1.728(10) . ?
